data_4065144
loop_
_publ_author_name
'Bajo, Sonia'
'Esteruelas, Miguel A.'
'L\'opez, Ana M.'
'O\~nate, Enrique'

_publ_section_title
;
 Reactions of an Osmium Bis(dihydrogen) Complex under Ethylene: Phosphine
 Addition to a C--C Double Bond and C--H Bond Activation of Fluoroarenes
;
_journal_issue 21
_journal_name_full Organometallics
_journal_page_first 5710
_journal_paper_doi 10.1021/om2005854
_journal_volume 30
_journal_year 2011
_chemical_formula_sum 'C24 H43 B2 F4 N6 Os P'
_chemical_formula_weight 734.43
_chemical_name_systematic
; 
 ? 
;
_space_group_IT_number 29
_symmetry_cell_setting orthorhombic
_symmetry_space_group_name_Hall 'P 2c -2ac'
_symmetry_space_group_name_H-M 'P c a 21'
_atom_sites_solution_hydrogens geom
_atom_sites_solution_primary direct
_atom_sites_solution_secondary difmap
_audit_creation_method SHELXL-97
_cell_angle_alpha 90.00
_cell_angle_beta 90.00
_cell_angle_gamma 90.00
_cell_formula_units_Z 4
_cell_length_a 18.9405(11)
_cell_length_b 8.6971(5)
_cell_length_c 17.7071(11)
_cell_measurement_reflns_used 7471
_cell_measurement_temperature 100(2)
_cell_measurement_theta_max 25
_cell_measurement_theta_min 2
_cell_volume 2916.8(3)
_computing_cell_refinement 'SAINT+ v. 7.56a (Bruker AXS, 2008)'
_computing_data_collection 'apex2 v. 7.0 (Bruker AXS, 2009)'
_computing_data_reduction 'SAINT+ v. 7.56a (Bruker AXS, 2008)'
_computing_molecular_graphics 'XP, SHELXTL v. 6.14 (Bruker, 2000)'
_computing_publication_material 'XCIF, SHELXTL v. 6.14 (Bruker, 2000)'
_computing_structure_refinement 'SHELXL-97 (Sheldrick, 1997)'
_computing_structure_solution 'SHELXS-97 (Sheldrick, 1990)'
_diffrn_ambient_temperature 100(2)
_diffrn_detector_area_resol_mean 8.26
_diffrn_measured_fraction_theta_full 1.000
_diffrn_measured_fraction_theta_max 0.962
_diffrn_measurement_device_type 'Bruker SMART APEX CCD system'
_diffrn_measurement_method '\w rotations with narrow frames'
_diffrn_radiation_monochromator graphite
_diffrn_radiation_source 'normal-focus sealed tube'
_diffrn_radiation_type MoK\a
_diffrn_radiation_wavelength 0.71073
_diffrn_reflns_av_R_equivalents 0.0376
_diffrn_reflns_av_sigmaI/netI 0.0455
_diffrn_reflns_limit_h_max 25
_diffrn_reflns_limit_h_min -25
_diffrn_reflns_limit_k_max 11
_diffrn_reflns_limit_k_min -11
_diffrn_reflns_limit_l_max 23
_diffrn_reflns_limit_l_min -23
_diffrn_reflns_number 26262
_diffrn_reflns_theta_full 27.50
_diffrn_reflns_theta_max 28.69
_diffrn_reflns_theta_min 2.15
_diffrn_standards_decay_% 0
_exptl_absorpt_coefficient_mu 4.477
_exptl_absorpt_correction_T_max 0.746
_exptl_absorpt_correction_T_min 0.644
_exptl_absorpt_correction_type multi-scan
_exptl_absorpt_process_details
;
 Absorption correction performed with SADABS program. This is based on the
method of Blessing: Blessing, R. H., Acta Crystallogr., Sect. A 1995, 51, 33.
;
_exptl_crystal_colour yellow
_exptl_crystal_density_diffrn 1.672
_exptl_crystal_density_method 'not measured'
_exptl_crystal_description 'irregular block'
_exptl_crystal_F_000 1464
_exptl_crystal_size_max 0.16
_exptl_crystal_size_mid 0.10
_exptl_crystal_size_min 0.04
_refine_diff_density_max 3.273
_refine_diff_density_min -1.676
_refine_diff_density_rms 0.161
_refine_ls_abs_structure_details 'Flack H D (1983), Acta Cryst. A39, 876-881'
_refine_ls_abs_structure_Flack 0.021(13)
_refine_ls_extinction_method none
_refine_ls_goodness_of_fit_ref 1.161
_refine_ls_hydrogen_treatment mixed
_refine_ls_matrix_type full
_refine_ls_number_parameters 329
_refine_ls_number_reflns 7057
_refine_ls_number_restraints 136
_refine_ls_restrained_S_all 1.164
_refine_ls_R_factor_all 0.0574
_refine_ls_R_factor_gt 0.0449
_refine_ls_shift/su_max 0.010
_refine_ls_shift/su_mean 0.000
_refine_ls_structure_factor_coef Fsqd
_refine_ls_weighting_details 'calc w=1/[\s^2^(Fo^2^)+(0.0523P)^2^+4.3523P] where P=(Fo^2^+2Fc^2^)/3'
_refine_ls_weighting_scheme calc
_refine_ls_wR_factor_gt 0.1071
_refine_ls_wR_factor_ref 0.1139
_reflns_number_gt 5887
_reflns_number_total 7057
_reflns_threshold_expression >2sigma(I)
_cod_data_source_file om2005854_si_001.cif
_cod_data_source_block enrique20as
_cod_original_sg_symbol_H-M Pca21
_cod_database_code 4065144

loop_
_symmetry_equiv_pos_as_xyz
'x, y, z'
'-x, -y, z+1/2'
'x+1/2, -y, z'
'-x+1/2, y, z+1/2'

loop_
_atom_site_label
_atom_site_type_symbol
_atom_site_fract_x
_atom_site_fract_y
_atom_site_fract_z
_atom_site_U_iso_or_equiv
_atom_site_adp_type
_atom_site_occupancy
_atom_site_symmetry_multiplicity
_atom_site_calc_flag
_atom_site_refinement_flags
_atom_site_disorder_assembly
_atom_site_disorder_group
Os Os 0.385758(12) 0.19630(2) 0.15695(14) 0.02985(9) Uani 1 1 d D . .
N3A N 0.3234(4) 0.0158(9) 0.2116(3) 0.0275(18) Uiso 0.50 1 d PDU A 1
N4A N 0.3433(3) -0.1320(12) 0.1933(3) 0.0284(18) Uiso 0.50 1 d PDU A 1
C19A C 0.2708(5) 0.0110(11) 0.2586(5) 0.033(2) Uiso 0.50 1 d PDU A 1
H19A H 0.2481 0.0990 0.2792 0.039 Uiso 0.50 1 calc PR A 1
C20A C 0.2519(6) -0.1401(13) 0.2749(6) 0.038(2) Uiso 0.50 1 d PDU A 1
H20A H 0.2155 -0.1768 0.3070 0.045 Uiso 0.50 1 calc PR A 1
C21A C 0.3002(5) -0.2236(10) 0.2321(5) 0.037(2) Uiso 0.50 1 d PDU A 1
H21A H 0.3021 -0.3327 0.2306 0.044 Uiso 0.50 1 calc PR A 1
N3B N 0.3193(4) 0.0047(9) 0.1943(3) 0.0249(18) Uiso 0.50 1 d PDU A 2
N4B N 0.3342(3) -0.1494(12) 0.1818(2) 0.0333(19) Uiso 0.50 1 d PDU A 2
C19B C 0.2585(5) 0.0025(10) 0.2319(5) 0.031(2) Uiso 0.50 1 d PDU A 2
H19B H 0.2343 0.0918 0.2487 0.037 Uiso 0.50 1 calc PR A 2
C20B C 0.2349(6) -0.1472(13) 0.2435(6) 0.031(2) Uiso 0.50 1 d PDU A 2
H20B H 0.1933 -0.1804 0.2687 0.038 Uiso 0.50 1 calc PR A 2
C21B C 0.2865(5) -0.2361(9) 0.2094(5) 0.033(2) Uiso 0.50 1 d PDU A 2
H21B H 0.2864 -0.3452 0.2071 0.040 Uiso 0.50 1 calc PR A 2
N1 N 0.3772(4) 0.0554(8) 0.0589(4) 0.0422(18) Uani 1 1 d . A .
N2 N 0.3941(4) -0.0971(10) 0.0638(5) 0.0466(19) Uani 1 1 d . . .
N5 N 0.4670(3) 0.0545(7) 0.2005(4) 0.0335(14) Uani 1 1 d . A .
N6 N 0.4689(3) -0.1011(8) 0.1816(4) 0.0399(17) Uani 1 1 d . . .
B1 B 0.4025(4) -0.1700(10) 0.1398(4) 0.035(3) Uani 1 1 d D A .
H01 H 0.410(4) -0.281(10) 0.140(5) 0.042 Uiso 1 1 d . . .
C1 C 0.3307(6) 0.3751(11) 0.0967(6) 0.060(3) Uani 1 1 d . A .
H1A H 0.3353 0.4808 0.1168 0.072 Uiso 1 1 calc R . .
H1B H 0.3321 0.3698 0.0408 0.072 Uiso 1 1 calc R . .
C2 C 0.2811(5) 0.2774(10) 0.1335(6) 0.050(3) Uani 1 1 d . A .
H2A H 0.2516 0.2116 0.1005 0.060 Uiso 1 1 calc R . .
H2B H 0.2549 0.3225 0.1764 0.060 Uiso 1 1 calc R . .
C3 C 0.4173(5) 0.3745(10) 0.2330(6) 0.050(2) Uani 1 1 d . A .
H3A H 0.4667 0.3710 0.2513 0.060 Uiso 1 1 calc R . .
H3B H 0.4006 0.4797 0.2212 0.060 Uiso 1 1 calc R . .
C4 C 0.3689(5) 0.2768(14) 0.2695(6) 0.058(3) Uani 1 1 d . A .
H4A H 0.3218 0.3206 0.2806 0.070 Uiso 1 1 calc R . .
H4B H 0.3879 0.2120 0.3107 0.070 Uiso 1 1 calc R . .
C16 C 0.3589(7) 0.0829(14) -0.0134(6) 0.067(3) Uani 1 1 d . . .
H16 H 0.3446 0.1802 -0.0324 0.080 Uiso 1 1 calc R A .
C17 C 0.3637(9) -0.0482(18) -0.0559(7) 0.094(5) Uani 1 1 d . A .
H17 H 0.3531 -0.0603 -0.1080 0.113 Uiso 1 1 calc R . .
C18 C 0.3880(8) -0.1625(18) -0.0043(9) 0.089(5) Uani 1 1 d . A .
H18 H 0.3981 -0.2667 -0.0161 0.107 Uiso 1 1 calc R . .
C22 C 0.5235(4) 0.0761(12) 0.2447(5) 0.047(2) Uani 1 1 d . . .
H22 H 0.5363 0.1714 0.2670 0.057 Uiso 1 1 calc R A .
C23 C 0.5610(6) -0.0601(14) 0.2532(7) 0.075(4) Uani 1 1 d . A .
H23 H 0.6033 -0.0752 0.2811 0.090 Uiso 1 1 calc R . .
C24 C 0.5247(5) -0.1661(13) 0.2139(8) 0.065(3) Uani 1 1 d . A .
H24 H 0.5372 -0.2716 0.2097 0.078 Uiso 1 1 calc R . .
C5A C 0.4820(7) 0.3039(18) 0.1118(8) 0.0342(19) Uiso 0.50 1 d PDU A 1
H5A1 H 0.4761 0.4168 0.1155 0.041 Uiso 0.50 1 calc PR A 1
H5A2 H 0.5217 0.2754 0.1454 0.041 Uiso 0.50 1 calc PR A 1
C6A C 0.5035(7) 0.2665(17) 0.0315(7) 0.0344(19) Uiso 0.50 1 d PDU A 1
H6A1 H 0.4689 0.3151 -0.0030 0.041 Uiso 0.50 1 calc PR A 1
H6A2 H 0.4995 0.1538 0.0246 0.041 Uiso 0.50 1 calc PR A 1
P1A P 0.5895(3) 0.3232(7) 0.0022(4) 0.0286(11) Uiso 0.50 1 d PDU A 1
C7A C 0.6531(9) 0.231(2) 0.0689(9) 0.081(3) Uiso 0.50 1 d PDU A 1
H7A H 0.6344 0.1308 0.0882 0.100 Uiso 0.50 1 calc PR A 1
C8A C 0.7195(10) 0.207(3) 0.0229(11) 0.080(4) Uiso 0.50 1 d PDU A 1
H8A1 H 0.7274 0.0967 0.0156 0.100 Uiso 0.50 1 calc PR A 1
H8A2 H 0.7598 0.2517 0.0497 0.100 Uiso 0.50 1 calc PR A 1
H8A3 H 0.7142 0.2572 -0.0263 0.100 Uiso 0.50 1 calc PR A 1
C9A C 0.6659(13) 0.343(3) 0.1330(10) 0.098(5) Uiso 0.50 1 d PDU A 1
H9A1 H 0.6980 0.4244 0.1160 0.100 Uiso 0.50 1 calc PR A 1
H9A2 H 0.6869 0.2886 0.1759 0.100 Uiso 0.50 1 calc PR A 1
H9A3 H 0.6209 0.3889 0.1485 0.100 Uiso 0.50 1 calc PR A 1
C10A C 0.6031(7) 0.5352(16) 0.0110(9) 0.066(3) Uiso 0.50 1 d PDU A 1
H10A H 0.6180 0.5535 0.0645 0.100 Uiso 0.50 1 calc PR A 1
C11A C 0.6636(8) 0.591(2) -0.0374(13) 0.062(3) Uiso 0.50 1 d PDU A 1
H11A H 0.7043 0.5224 -0.0306 0.100 Uiso 0.50 1 calc PR A 1
H11B H 0.6765 0.6954 -0.0225 0.100 Uiso 0.50 1 calc PR A 1
H11C H 0.6492 0.5900 -0.0906 0.100 Uiso 0.50 1 calc PR A 1
C12A C 0.5377(8) 0.628(2) -0.0003(14) 0.072(3) Uiso 0.50 1 d PDU A 1
H12A H 0.4972 0.5733 0.0209 0.100 Uiso 0.50 1 calc PR A 1
H12B H 0.5302 0.6452 -0.0544 0.100 Uiso 0.50 1 calc PR A 1
H12C H 0.5429 0.7277 0.0252 0.100 Uiso 0.50 1 calc PR A 1
C13A C 0.5971(7) 0.2680(14) -0.0967(8) 0.051(2) Uiso 0.50 1 d PDU A 1
H13A H 0.6446 0.3031 -0.1144 0.000 Uiso 0.50 1 calc PR A 1
C14A C 0.5935(10) 0.0976(13) -0.1107(10) 0.052(3) Uiso 0.50 1 d PDU A 1
H14A H 0.6287 0.0453 -0.0792 0.100 Uiso 0.50 1 calc PR A 1
H14B H 0.6033 0.0766 -0.1640 0.100 Uiso 0.50 1 calc PR A 1
H14C H 0.5463 0.0598 -0.0978 0.100 Uiso 0.50 1 calc PR A 1
C15A C 0.5429(10) 0.3547(18) -0.1426(9) 0.055(3) Uiso 0.50 1 d PDU A 1
H15A H 0.4963 0.3081 -0.1352 0.100 Uiso 0.50 1 calc PR A 1
H15B H 0.5556 0.3499 -0.1962 0.100 Uiso 0.50 1 calc PR A 1
H15C H 0.5417 0.4622 -0.1262 0.100 Uiso 0.50 1 calc PR A 1
C5B C 0.4557(7) 0.3198(17) 0.0784(8) 0.0343(19) Uiso 0.50 1 d PDU A 2
H5B1 H 0.4410 0.2958 0.0260 0.041 Uiso 0.50 1 calc PR A 2
H5B2 H 0.4494 0.4317 0.0861 0.041 Uiso 0.50 1 calc PR A 2
C6B C 0.5334(7) 0.2811(16) 0.0870(7) 0.0346(19) Uiso 0.50 1 d PDU A 2
H6B1 H 0.5374 0.1699 0.0980 0.042 Uiso 0.50 1 calc PR A 2
H6B2 H 0.5517 0.3372 0.1315 0.042 Uiso 0.50 1 calc PR A 2
P1B P 0.5889(3) 0.3238(7) 0.0085(4) 0.0281(11) Uiso 0.50 1 d PDU A 2
C7B C 0.6811(9) 0.2887(16) 0.0412(11) 0.079(3) Uiso 0.50 1 d PDU A 2
H7B H 0.6886 0.3398 0.0912 0.100 Uiso 0.50 1 calc PR A 2
C8B C 0.6866(12) 0.1168(16) 0.0503(11) 0.077(4) Uiso 0.50 1 d PDU A 2
H8B1 H 0.6791 0.0671 0.0013 0.100 Uiso 0.50 1 calc PR A 2
H8B2 H 0.6508 0.0814 0.0862 0.100 Uiso 0.50 1 calc PR A 2
H8B3 H 0.7337 0.0904 0.0693 0.100 Uiso 0.50 1 calc PR A 2
C9B C 0.7321(10) 0.354(3) -0.0159(13) 0.082(4) Uiso 0.50 1 d PDU A 2
H9B1 H 0.7465 0.4571 -0.0003 0.100 Uiso 0.50 1 calc PR A 2
H9B2 H 0.7092 0.3588 -0.0654 0.100 Uiso 0.50 1 calc PR A 2
H9B3 H 0.7738 0.2872 -0.0190 0.100 Uiso 0.50 1 calc PR A 2
C10B C 0.5830(8) 0.5313(16) -0.0182(8) 0.066(3) Uiso 0.50 1 d PDU A 2
H10B H 0.6245 0.5523 -0.0516 0.100 Uiso 0.50 1 calc PR A 2
C11B C 0.5182(10) 0.564(2) -0.0653(11) 0.068(3) Uiso 0.50 1 d PDU A 2
H11D H 0.5144 0.6748 -0.0742 0.100 Uiso 0.50 1 calc PR A 2
H11E H 0.4761 0.5279 -0.0384 0.100 Uiso 0.50 1 calc PR A 2
H11F H 0.5220 0.5102 -0.1137 0.100 Uiso 0.50 1 calc PR A 2
C12B C 0.5896(12) 0.639(2) 0.0473(11) 0.072(3) Uiso 0.50 1 d PDU A 2
H12D H 0.5538 0.7196 0.0433 0.100 Uiso 0.50 1 calc PR A 2
H12E H 0.6367 0.6855 0.0471 0.100 Uiso 0.50 1 calc PR A 2
H12F H 0.5828 0.5817 0.0945 0.100 Uiso 0.50 1 calc PR A 2
C13B C 0.5579(7) 0.2052(14) -0.0695(8) 0.051(2) Uiso 0.50 1 d PDU A 2
H13B H 0.5132 0.2532 -0.0882 0.100 Uiso 0.50 1 calc PR A 2
C14B C 0.5401(10) 0.0423(15) -0.0482(9) 0.054(3) Uiso 0.50 1 d PDU A 2
H14D H 0.5062 0.0426 -0.0064 0.100 Uiso 0.50 1 calc PR A 2
H14E H 0.5832 -0.0114 -0.0325 0.100 Uiso 0.50 1 calc PR A 2
H14F H 0.5194 -0.0105 -0.0918 0.100 Uiso 0.50 1 calc PR A 2
C15B C 0.6101(9) 0.212(2) -0.1339(8) 0.053(3) Uiso 0.50 1 d PDU A 2
H15D H 0.6186 0.1076 -0.1530 0.100 Uiso 0.50 1 calc PR A 2
H15E H 0.6546 0.2561 -0.1159 0.100 Uiso 0.50 1 calc PR A 2
H15F H 0.5909 0.2758 -0.1745 0.100 Uiso 0.50 1 calc PR A 2
B2 B 0.3515(7) 0.4814(14) 0.8270(10) 0.072(5) Uani 1 1 d . . .
F1A F 0.3671(12) 0.615(3) 0.8535(13) 0.116(6) Uiso 0.50 1 d P B 1
F2A F 0.4005(8) 0.504(2) 0.7654(10) 0.088(4) Uiso 0.50 1 d P B 1
F3A F 0.2910(8) 0.4687(17) 0.7906(8) 0.079(4) Uiso 0.50 1 d P B 1
F4A F 0.3786(7) 0.3590(18) 0.8594(9) 0.068(3) Uiso 0.50 1 d P B 1
F1B F 0.3645(9) 0.464(2) 0.9134(12) 0.105(5) Uiso 0.50 1 d P B 2
F2B F 0.2784(9) 0.538(2) 0.8382(10) 0.098(5) Uiso 0.50 1 d P B 2
F3B F 0.3948(8) 0.5839(19) 0.8085(10) 0.076(4) Uiso 0.50 1 d P B 2
F4B F 0.3404(12) 0.338(3) 0.8131(14) 0.126(7) Uiso 0.50 1 d P B 2

loop_
_atom_site_aniso_label
_atom_site_aniso_U_11
_atom_site_aniso_U_22
_atom_site_aniso_U_33
_atom_site_aniso_U_23
_atom_site_aniso_U_13
_atom_site_aniso_U_12
Os 0.02983(13) 0.02670(12) 0.03301(13) 0.0000(3) -0.0002(2) -0.00777(9)
N1 0.061(5) 0.037(4) 0.029(3) 0.005(3) -0.003(3) -0.016(3)
N2 0.058(5) 0.046(4) 0.037(4) -0.013(3) 0.001(3) -0.011(3)
N5 0.023(3) 0.045(4) 0.033(3) -0.009(3) 0.005(2) -0.008(3)
N6 0.026(3) 0.037(3) 0.057(5) -0.017(3) 0.004(3) 0.000(3)
B1 0.024(4) 0.030(4) 0.051(8) -0.005(4) 0.006(3) -0.005(3)
C1 0.081(8) 0.035(5) 0.064(6) 0.016(5) -0.001(6) 0.006(5)
C2 0.038(4) 0.049(5) 0.063(7) 0.014(4) -0.014(4) 0.021(4)
C3 0.038(5) 0.041(5) 0.071(7) -0.029(5) -0.013(5) 0.008(4)
C4 0.036(5) 0.087(8) 0.051(6) -0.034(6) 0.011(4) 0.001(5)
C16 0.097(9) 0.061(7) 0.042(5) 0.008(5) -0.011(6) -0.021(6)
C17 0.157(15) 0.086(10) 0.040(6) -0.011(6) -0.016(8) 0.001(10)
C18 0.130(14) 0.073(8) 0.065(8) -0.043(7) -0.002(7) -0.022(8)
C22 0.027(4) 0.069(6) 0.046(5) -0.014(5) -0.003(3) 0.001(4)
C23 0.037(5) 0.088(8) 0.101(9) -0.034(7) -0.027(6) 0.028(6)
C24 0.032(5) 0.065(7) 0.098(9) -0.001(6) -0.003(5) 0.025(5)
B2 0.044(7) 0.042(6) 0.130(14) -0.007(7) -0.043(8) 0.011(5)

loop_
_atom_type_symbol
_atom_type_description
_atom_type_scat_dispersion_real
_atom_type_scat_dispersion_imag
_atom_type_scat_source
C C 0.0033 0.0016 'International Tables Vol C Tables 4.2.6.8 and 6.1.1.4'
H H 0.0000 0.0000 'International Tables Vol C Tables 4.2.6.8 and 6.1.1.4'
B B 0.0013 0.0007 'International Tables Vol C Tables 4.2.6.8 and 6.1.1.4'
N N 0.0061 0.0033 'International Tables Vol C Tables 4.2.6.8 and 6.1.1.4'
F F 0.0171 0.0103 'International Tables Vol C Tables 4.2.6.8 and 6.1.1.4'
P P 0.1023 0.0942 'International Tables Vol C Tables 4.2.6.8 and 6.1.1.4'
Os Os -1.2165 7.6030 'International Tables Vol C Tables 4.2.6.8 and 6.1.1.4'

loop_
_geom_angle_atom_site_label_1
_geom_angle_atom_site_label_2
_geom_angle_atom_site_label_3
_geom_angle
N5 Os N1 91.0(3)
N5 Os C4 87.7(4)
N1 Os C4 159.6(4)
N5 Os C3 89.4(3)
N1 Os C3 162.0(4)
C4 Os C3 38.4(4)
N5 Os C2 159.1(3)
N1 Os C2 87.8(4)
C4 Os C2 86.3(4)
C3 Os C2 98.2(4)
N5 Os C1 162.2(3)
N1 Os C1 88.5(4)
C4 Os C1 98.8(5)
C3 Os C1 85.6(4)
C2 Os C1 38.7(4)
N5 Os N3A 79.3(3)
N1 Os N3A 84.7(3)
C4 Os N3A 75.0(4)
C3 Os N3A 113.1(4)
C2 Os N3A 79.8(3)
C1 Os N3A 118.3(4)
N5 Os N3B 82.3(3)
N1 Os N3B 76.4(3)
C4 Os N3B 83.2(4)
C3 Os N3B 121.5(4)
C2 Os N3B 77.1(3)
C1 Os N3B 114.8(4)
N3A Os N3B 8.7(3)
N5 Os C5A 77.1(5)
N1 Os C5A 90.7(4)
C4 Os C5A 108.8(5)
C3 Os C5A 71.9(4)
C2 Os C5A 123.8(5)
C1 Os C5A 85.1(5)
N3A Os C5A 155.9(5)
N3B Os C5A 155.5(5)
N5 Os C5B 94.4(4)
N1 Os C5B 79.1(5)
C4 Os C5B 121.3(5)
C3 Os C5B 82.9(5)
C2 Os C5B 105.9(4)
C1 Os C5B 68.1(5)
N3A Os C5B 162.5(5)
N3B Os C5B 155.2(5)
C5A Os C5B 20.6(5)
C19A N3A N4A 109.3(5)
C19A N3A Os 136.1(7)
N4A N3A Os 114.6(7)
C21A N4A N3A 105.6(5)
C21A N4A B1 130.6(9)
N3A N4A B1 123.9(9)
N3A C19A C20A 111.1(7)
N3A C19A H19A 124.4
C20A C19A H19A 124.4
C19A C20A C21A 102.2(8)
C19A C20A H20A 128.9
C21A C20A H20A 128.9
N4A C21A C20A 111.8(7)
N4A C21A H21A 124.1
C20A C21A H21A 124.1
C19B N3B N4B 104.0(5)
C19B N3B Os 131.3(7)
N4B N3B Os 124.7(7)
C21B N4B N3B 111.5(6)
C21B N4B B1 136.9(9)
N3B N4B B1 111.6(8)
N3B C19B C20B 111.4(7)
N3B C19B H19B 124.3
C20B C19B H19B 124.3
C21B C20B C19B 103.4(7)
C21B C20B H20B 128.3
C19B C20B H20B 128.3
N4B C21B C20B 109.7(7)
N4B C21B H21B 125.1
C20B C21B H21B 125.1
C16 N1 N2 107.1(8)
C16 N1 Os 133.7(7)
N2 N1 Os 119.2(5)
C18 N2 N1 109.5(10)
C18 N2 B1 129.8(10)
N1 N2 B1 119.6(7)
C22 N5 N6 104.8(7)
C22 N5 Os 135.4(6)
N6 N5 Os 119.7(5)
C24 N6 N5 109.3(7)
C24 N6 B1 132.5(8)
N5 N6 B1 117.5(6)
N2 B1 N4B 107.7(6)
N2 B1 N4A 113.2(6)
N4B B1 N4A 11.7(4)
N2 B1 N6 110.2(6)
N4B B1 N6 114.1(6)
N4A B1 N6 102.4(5)
N2 B1 H01 116(5)
N4B B1 H01 104(5)
N4A B1 H01 109(5)
N6 B1 H01 105(5)
C2 C1 Os 70.2(5)
C2 C1 H1A 116.6
Os C1 H1A 116.6
C2 C1 H1B 116.6
Os C1 H1B 116.6
H1A C1 H1B 113.6
C1 C2 Os 71.1(5)
C1 C2 H2A 116.5
Os C2 H2A 116.5
C1 C2 H2B 116.5
Os C2 H2B 116.5
H2A C2 H2B 113.5
C4 C3 Os 70.7(5)
C4 C3 H3A 116.5
Os C3 H3A 116.5
C4 C3 H3B 116.5
Os C3 H3B 116.5
H3A C3 H3B 113.5
C3 C4 Os 70.9(5)
C3 C4 H4A 116.5
Os C4 H4A 116.5
C3 C4 H4B 116.5
Os C4 H4B 116.5
H4A C4 H4B 113.5
N1 C16 C17 110.9(11)
N1 C16 H16 124.5
C17 C16 H16 124.5
C16 C17 C18 104.5(11)
C16 C17 H17 127.8
C18 C17 H17 127.8
N2 C18 C17 108.0(12)
N2 C18 H18 126.0
C17 C18 H18 126.0
N5 C22 C23 110.6(9)
N5 C22 H22 124.7
C23 C22 H22 124.7
C24 C23 C22 105.5(9)
C24 C23 H23 127.2
C22 C23 H23 127.2
N6 C24 C23 109.7(9)
N6 C24 H24 125.1
C23 C24 H24 125.1
C6A C5A Os 118.2(8)
C6A C5A H5A1 107.8
Os C5A H5A1 107.8
C6A C5A H5A2 107.8
Os C5A H5A2 107.8
H5A1 C5A H5A2 107.1
C5A C6A P1A 117.4(8)
C5A C6A H6A1 108.0
P1A C6A H6A1 108.0
C5A C6A H6A2 108.0
P1A C6A H6A2 108.0
H6A1 C6A H6A2 107.2
C6A P1A C13A 106.2(5)
C6A P1A C7A 106.7(6)
C13A P1A C7A 116.3(5)
C6A P1A C10A 112.1(6)
C13A P1A C10A 109.3(6)
C7A P1A C10A 106.4(6)
C8A C7A C9A 111.0(8)
C8A C7A P1A 104.8(11)
C9A C7A P1A 107.4(12)
C8A C7A H7A 111.1
C9A C7A H7A 111.1
P1A C7A H7A 111.1
C7A C8A H8A1 109.5
C7A C8A H8A2 109.5
H8A1 C8A H8A2 109.5
C7A C8A H8A3 109.5
H8A1 C8A H8A3 109.5
H8A2 C8A H8A3 109.5
C7A C9A H9A1 109.5
C7A C9A H9A2 109.5
H9A1 C9A H9A2 109.5
C7A C9A H9A3 109.5
H9A1 C9A H9A3 109.5
H9A2 C9A H9A3 109.5
C12A C10A C11A 112.3(8)
C12A C10A P1A 114.2(10)
C11A C10A P1A 111.8(10)
C12A C10A H10A 105.9
C11A C10A H10A 105.9
P1A C10A H10A 105.9
C10A C11A H11A 109.5
C10A C11A H11B 109.5
H11A C11A H11B 109.5
C10A C11A H11C 109.5
H11A C11A H11C 109.5
H11B C11A H11C 109.5
C10A C12A H12A 109.5
C10A C12A H12B 109.5
H12A C12A H12B 109.5
C10A C12A H12C 109.5
H12A C12A H12C 109.5
H12B C12A H12C 109.5
C14A C13A C15A 111.9(7)
C14A C13A P1A 114.5(10)
C15A C13A P1A 109.4(8)
C14A C13A H13A 106.9
C15A C13A H13A 106.9
P1A C13A H13A 106.9
C13A C14A H14A 109.5
C13A C14A H14B 109.5
H14A C14A H14B 109.5
C13A C14A H14C 109.5
H14A C14A H14C 109.5
H14B C14A H14C 109.5
C13A C15A H15A 109.5
C13A C15A H15B 109.5
H15A C15A H15B 109.5
C13A C15A H15C 109.5
H15A C15A H15C 109.5
H15B C15A H15C 109.5
C6B C5B Os 114.3(9)
C6B C5B H5B1 108.7
Os C5B H5B1 108.7
C6B C5B H5B2 108.7
Os C5B H5B2 108.7
H5B1 C5B H5B2 107.6
C5B C6B P1B 116.5(8)
C5B C6B H6B1 108.2
P1B C6B H6B1 108.2
C5B C6B H6B2 108.2
P1B C6B H6B2 108.2
H6B1 C6B H6B2 107.3
C6B P1B C13B 106.5(5)
C6B P1B C7B 106.0(6)
C13B P1B C7B 116.4(6)
C6B P1B C10B 111.3(6)
C13B P1B C10B 109.6(6)
C7B P1B C10B 107.0(6)
C8B C7B C9B 113.5(10)
C8B C7B P1B 105.1(11)
C9B C7B P1B 109.3(12)
C8B C7B H7B 109.6
C9B C7B H7B 109.6
P1B C7B H7B 109.6
C7B C8B H8B1 109.5
C7B C8B H8B2 109.5
H8B1 C8B H8B2 109.5
C7B C8B H8B3 109.5
H8B1 C8B H8B3 109.5
H8B2 C8B H8B3 109.5
C7B C9B H9B1 109.5
C7B C9B H9B2 109.5
H9B1 C9B H9B2 109.5
C7B C9B H9B3 109.5
H9B1 C9B H9B3 109.5
H9B2 C9B H9B3 109.5
C12B C10B C11B 112.3(7)
C12B C10B P1B 113.7(10)
C11B C10B P1B 111.7(10)
C12B C10B H10B 106.2
C11B C10B H10B 106.2
P1B C10B H10B 106.2
C10B C11B H11D 109.5
C10B C11B H11E 109.5
H11D C11B H11E 109.5
C10B C11B H11F 109.5
H11D C11B H11F 109.5
H11E C11B H11F 109.5
C10B C12B H12D 109.5
C10B C12B H12E 109.5
H12D C12B H12E 109.5
C10B C12B H12F 109.5
H12D C12B H12F 109.5
H12E C12B H12F 109.5
C14B C13B C15B 111.8(7)
C14B C13B P1B 114.5(10)
C15B C13B P1B 109.9(8)
C14B C13B H13B 106.7
C15B C13B H13B 106.7
P1B C13B H13B 106.7
C13B C14B H14D 109.5
C13B C14B H14E 109.5
H14D C14B H14E 109.5
C13B C14B H14F 109.5
H14D C14B H14F 109.5
H14E C14B H14F 109.5
C13B C15B H15D 109.5
C13B C15B H15E 109.5
H15D C15B H15E 109.5
C13B C15B H15F 109.5
H15D C15B H15F 109.5
H15E C15B H15F 109.5
F3B B2 F4B 138(2)
F3B B2 F1A 45.9(11)
F4B B2 F1A 169(2)
F3B B2 F4A 115.7(13)
F4B B2 F4A 50.4(12)
F1A B2 F4A 118.8(15)
F3B B2 F3A 120.1(15)
F4B B2 F3A 71.6(14)
F1A B2 F3A 117.0(15)
F4A B2 F3A 119.0(13)
F3B B2 F2A 44.5(11)
F4B B2 F2A 95.3(17)
F1A B2 F2A 90.3(15)
F4A B2 F2A 100.9(12)
F3A B2 F2A 101.6(15)
F3B B2 F2B 114.2(13)
F4B B2 F2B 101.2(16)
F1A B2 F2B 82.3(14)
F4A B2 F2B 125.1(16)
F3A B2 F2B 44.1(8)
F2A B2 F2B 131.0(15)
F3B B2 F1B 102.8(13)
F4B B2 F1B 96.9(17)
F1A B2 F1B 72.1(14)
F4A B2 F1B 55.3(11)
F3A B2 F1B 127.5(16)
F2A B2 F1B 130.8(12)
F2B B2 F1B 92.7(14)

loop_
_geom_bond_atom_site_label_1
_geom_bond_atom_site_label_2
_geom_bond_distance
Os N5 2.118(7)
Os N1 2.132(7)
Os C4 2.136(10)
Os C3 2.139(8)
Os C2 2.144(8)
Os C1 2.156(9)
Os N3A 2.190(5)
Os N3B 2.191(5)
Os C5A 2.200(12)
Os C5B 2.201(12)
N3A C19A 1.299(8)
N3A N4A 1.379(8)
N4A C21A 1.331(8)
N4A B1 1.505(9)
C19A C20A 1.392(9)
C19A H19A 0.9500
C20A C21A 1.393(9)
C20A H20A 0.9500
C21A H21A 0.9500
N3B C19B 1.329(8)
N3B N4B 1.388(8)
N4B C21B 1.273(8)
N4B B1 1.504(9)
C19B C20B 1.391(9)
C19B H19B 0.9500
C20B C21B 1.385(9)
C20B H20B 0.9500
C21B H21B 0.9500
N1 C16 1.348(12)
N1 N2 1.367(11)
N2 C18 1.338(14)
N2 B1 1.495(12)
N5 C22 1.339(10)
N5 N6 1.395(9)
N6 C24 1.328(11)
N6 B1 1.577(10)
B1 H01 0.98(8)
C1 C2 1.424(14)
C1 H1A 0.9900
C1 H1B 0.9900
C2 H2A 0.9900
C2 H2B 0.9900
C3 C4 1.407(15)
C3 H3A 0.9900
C3 H3B 0.9900
C4 H4A 0.9900
C4 H4B 0.9900
C16 C17 1.368(18)
C16 H16 0.9500
C17 C18 1.43(2)
C17 H17 0.9500
C18 H18 0.9500
C22 C23 1.388(13)
C22 H22 0.9500
C23 C24 1.344(15)
C23 H23 0.9500
C24 H24 0.9500
C5A C6A 1.516(14)
C5A H5A1 0.9900
C5A H5A2 0.9900
C6A P1A 1.780(12)
C6A H6A1 0.9900
C6A H6A2 0.9900
P1A C13A 1.822(13)
P1A C7A 1.868(17)
P1A C10A 1.868(14)
C7A C8A 1.511(7)
C7A C9A 1.517(7)
C7A H7A 1.0000
C8A H8A1 0.9800
C8A H8A2 0.9800
C8A H8A3 0.9800
C9A H9A1 0.9800
C9A H9A2 0.9800
C9A H9A3 0.9800
C10A C12A 1.493(7)
C10A C11A 1.510(7)
C10A H10A 1.0000
C11A H11A 0.9800
C11A H11B 0.9800
C11A H11C 0.9800
C12A H12A 0.9800
C12A H12B 0.9800
C12A H12C 0.9800
C13A C14A 1.504(7)
C13A C15A 1.510(7)
C13A H13A 1.0000
C14A H14A 0.9800
C14A H14B 0.9800
C14A H14C 0.9800
C15A H15A 0.9800
C15A H15B 0.9800
C15A H15C 0.9800
C5B C6B 1.517(14)
C5B H5B1 0.9900
C5B H5B2 0.9900
C6B P1B 1.783(12)
C6B H6B1 0.9900
C6B H6B2 0.9900
P1B C13B 1.820(13)
P1B C7B 1.865(17)
P1B C10B 1.869(14)
C7B C8B 1.507(7)
C7B C9B 1.508(7)
C7B H7B 1.0000
C8B H8B1 0.9800
C8B H8B2 0.9800
C8B H8B3 0.9800
C9B H9B1 0.9800
C9B H9B2 0.9800
C9B H9B3 0.9800
C10B C12B 1.495(7)
C10B C11B 1.510(7)
C10B H10B 1.0000
C11B H11D 0.9800
C11B H11E 0.9800
C11B H11F 0.9800
C12B H12D 0.9800
C12B H12E 0.9800
C12B H12F 0.9800
C13B C14B 1.505(7)
C13B C15B 1.510(7)
C13B H13B 1.0000
C14B H14D 0.9800
C14B H14E 0.9800
C14B H14F 0.9800
C15B H15D 0.9800
C15B H15E 0.9800
C15B H15F 0.9800
B2 F3B 1.25(2)
B2 F4B 1.29(2)
B2 F1A 1.29(3)
B2 F4A 1.314(19)
B2 F3A 1.319(18)
B2 F2A 1.45(2)
B2 F2B 1.48(2)
B2 F1B 1.56(3)
